data_4111566
loop_
_publ_author_name
'Eugenio Coronado'
'Mari Carmen Gim\'enez-L\'opez'
'Georgiy Levchenko'
'Francisco M. Romero'
'Valent\'in Garc\'ia-Baonza'
'Alla Milner'
'Moshe Paz-Pasternak'

_publ_contact_author_address
;
Instituto de Ciencia Molecular
Universidad de Valencia
C/ Doctor Moliner, 50
46100 Burjassot
Valencia, Spain
;
_publ_contact_author_email fmrm@uv.es
_publ_contact_author_fax '+34 96 3544859'
_publ_contact_author_name 'Dr Francisco M. Romero Martinez'
_publ_contact_author_phone '+34 96 3544859'
_publ_section_title
;
 Pressure-Tuning of Magnetism and Linkage Isomerism in Iron(II)
 Hexacyanochromate
;
_journal_name_full 'Journal of the American Chemical Society'
_journal_page_first 4580
_journal_page_last 4581
_journal_paper_doi 10.1021/ja043166z
_journal_volume 127
_journal_year 2005
_chemical_formula_sum 'C16.86 H32 Cr2.81 Fe4 K0.45 N16.86 O16'
_chemical_formula_weight 1114.07
_chemical_name_systematic
;
 ?
;
_space_group_IT_number 225
_symmetry_cell_setting cubic
_symmetry_space_group_name_Hall '-F 4 2 3'
_symmetry_space_group_name_H-M 'F m -3 m'
_atom_sites_solution_hydrogens geom
_atom_sites_solution_primary direct
_atom_sites_solution_secondary difmap
_audit_creation_method SHELXL-97
_cell_angle_alpha 90.00
_cell_angle_beta 90.00
_cell_angle_gamma 90.00
_cell_formula_units_Z 1
_cell_length_a 10.6459(4)
_cell_length_b 10.6459(4)
_cell_length_c 10.6459(4)
_cell_measurement_reflns_used 11598
_cell_measurement_temperature 293(2)
_cell_measurement_theta_max 32.032
_cell_measurement_theta_min 0.998
_cell_volume 1206.56(8)
_computing_cell_refinement 'HKL Scalepack (Otwinowski & Minor 1997)'
_computing_data_collection 'Collect (Nonius BV, 1997-2000)'
_computing_data_reduction
;
HKL Denzo and Scalepack (Otwinowski & Minor 1997)
;
_computing_publication_material 'WinGX publication routines (Farrugia, 1999)'
_computing_structure_refinement 'SHELXL-97 (Sheldrick, 1997)'
_computing_structure_solution 'SIR97 (Altomare et al., 1997)'
_diffrn_ambient_temperature 293(2)
_diffrn_detector_area_resol_mean 9
_diffrn_measured_fraction_theta_full 1.000
_diffrn_measured_fraction_theta_max 1.000
_diffrn_measurement_device_type KappaCCD
_diffrn_measurement_method CCD
_diffrn_radiation_monochromator 'horizonally mounted graphite crystal'
_diffrn_radiation_source 'fine-focus sealed tube'
_diffrn_radiation_type MoK\a
_diffrn_radiation_wavelength 0.71073
_diffrn_reflns_av_R_equivalents 0.0999
_diffrn_reflns_av_sigmaI/netI 0.0153
_diffrn_reflns_limit_h_max 15
_diffrn_reflns_limit_h_min -15
_diffrn_reflns_limit_k_max 15
_diffrn_reflns_limit_k_min -15
_diffrn_reflns_limit_l_max 15
_diffrn_reflns_limit_l_min -15
_diffrn_reflns_number 13991
_diffrn_reflns_theta_full 31.93
_diffrn_reflns_theta_max 31.93
_diffrn_reflns_theta_min 3.31
_exptl_absorpt_coefficient_mu 1.885
_exptl_absorpt_correction_T_max 0.891
_exptl_absorpt_correction_T_min 0.825
_exptl_absorpt_correction_type multi-scan
_exptl_absorpt_process_details
;
multi-scan from symmetry-related measurements 
 Sortav (Blessing 1995)
;
_exptl_crystal_colour red
_exptl_crystal_density_diffrn 1.533
_exptl_crystal_description cube
_exptl_crystal_F_000 559
_exptl_crystal_size_max 0.09
_exptl_crystal_size_mid 0.09
_exptl_crystal_size_min 0.06
_refine_diff_density_max 0.343
_refine_diff_density_min -0.312
_refine_diff_density_rms 0.082
_refine_ls_extinction_coef 0.009(3)
_refine_ls_extinction_expression Fc^*^=kFc[1+0.001xFc^2^\l^3^/sin(2\q)]^-1/4^
_refine_ls_extinction_method SHELXL
_refine_ls_goodness_of_fit_ref 1.326
_refine_ls_hydrogen_treatment mixed
_refine_ls_matrix_type full
_refine_ls_number_parameters 23
_refine_ls_number_reflns 143
_refine_ls_number_restraints 0
_refine_ls_restrained_S_all 1.326
_refine_ls_R_factor_all 0.0628
_refine_ls_R_factor_gt 0.0499
_refine_ls_shift/su_max 0.000
_refine_ls_shift/su_mean 0.000
_refine_ls_structure_factor_coef Fsqd
_refine_ls_weighting_details 'calc w=1/[\s^2^(Fo^2^)+(0.0683P)^2^+0.4439P] where P=(Fo^2^+2Fc^2^)/3'
_refine_ls_weighting_scheme calc
_refine_ls_wR_factor_gt 0.1154
_refine_ls_wR_factor_ref 0.1211
_reflns_number_gt 126
_reflns_number_total 143
_reflns_threshold_expression >2sigma(I)
_cod_data_source_file ja043166zsi20041112_022825.cif
_cod_data_source_block shelxl
_cod_database_code 4111566

loop_
_symmetry_equiv_pos_as_xyz
'x, y, z'
'x, -y, -z'
'-x, -y, z'
'-x, y, -z'
'-y, x, z'
'y, x, -z'
'y, -x, z'
'-y, -x, -z'
'y, z, x'
'-y, -z, x'
'y, -z, -x'
'-y, z, -x'
'-z, y, x'
'-z, -y, -x'
'z, -y, x'
'z, y, -x'
'z, x, y'
'-z, x, -y'
'-z, -x, y'
'z, -x, -y'
'-x, -z, -y'
'-x, z, y'
'x, -z, y'
'x, z, -y'
'x, y+1/2, z+1/2'
'x, -y+1/2, -z+1/2'
'-x, -y+1/2, z+1/2'
'-x, y+1/2, -z+1/2'
'-y, x+1/2, z+1/2'
'y, x+1/2, -z+1/2'
'y, -x+1/2, z+1/2'
'-y, -x+1/2, -z+1/2'
'y, z+1/2, x+1/2'
'-y, -z+1/2, x+1/2'
'y, -z+1/2, -x+1/2'
'-y, z+1/2, -x+1/2'
'-z, y+1/2, x+1/2'
'-z, -y+1/2, -x+1/2'
'z, -y+1/2, x+1/2'
'z, y+1/2, -x+1/2'
'z, x+1/2, y+1/2'
'-z, x+1/2, -y+1/2'
'-z, -x+1/2, y+1/2'
'z, -x+1/2, -y+1/2'
'-x, -z+1/2, -y+1/2'
'-x, z+1/2, y+1/2'
'x, -z+1/2, y+1/2'
'x, z+1/2, -y+1/2'
'x+1/2, y, z+1/2'
'x+1/2, -y, -z+1/2'
'-x+1/2, -y, z+1/2'
'-x+1/2, y, -z+1/2'
'-y+1/2, x, z+1/2'
'y+1/2, x, -z+1/2'
'y+1/2, -x, z+1/2'
'-y+1/2, -x, -z+1/2'
'y+1/2, z, x+1/2'
'-y+1/2, -z, x+1/2'
'y+1/2, -z, -x+1/2'
'-y+1/2, z, -x+1/2'
'-z+1/2, y, x+1/2'
'-z+1/2, -y, -x+1/2'
'z+1/2, -y, x+1/2'
'z+1/2, y, -x+1/2'
'z+1/2, x, y+1/2'
'-z+1/2, x, -y+1/2'
'-z+1/2, -x, y+1/2'
'z+1/2, -x, -y+1/2'
'-x+1/2, -z, -y+1/2'
'-x+1/2, z, y+1/2'
'x+1/2, -z, y+1/2'
'x+1/2, z, -y+1/2'
'x+1/2, y+1/2, z'
'x+1/2, -y+1/2, -z'
'-x+1/2, -y+1/2, z'
'-x+1/2, y+1/2, -z'
'-y+1/2, x+1/2, z'
'y+1/2, x+1/2, -z'
'y+1/2, -x+1/2, z'
'-y+1/2, -x+1/2, -z'
'y+1/2, z+1/2, x'
'-y+1/2, -z+1/2, x'
'y+1/2, -z+1/2, -x'
'-y+1/2, z+1/2, -x'
'-z+1/2, y+1/2, x'
'-z+1/2, -y+1/2, -x'
'z+1/2, -y+1/2, x'
'z+1/2, y+1/2, -x'
'z+1/2, x+1/2, y'
'-z+1/2, x+1/2, -y'
'-z+1/2, -x+1/2, y'
'z+1/2, -x+1/2, -y'
'-x+1/2, -z+1/2, -y'
'-x+1/2, z+1/2, y'
'x+1/2, -z+1/2, y'
'x+1/2, z+1/2, -y'
'-x, -y, -z'
'-x, y, z'
'x, y, -z'
'x, -y, z'
'y, -x, -z'
'-y, -x, z'
'-y, x, -z'
'y, x, z'
'-y, -z, -x'
'y, z, -x'
'-y, z, x'
'y, -z, x'
'z, -y, -x'
'z, y, x'
'-z, y, -x'
'-z, -y, x'
'-z, -x, -y'
'z, -x, y'
'z, x, -y'
'-z, x, y'
'x, z, y'
'x, -z, -y'
'-x, z, -y'
'-x, -z, y'
'-x, -y+1/2, -z+1/2'
'-x, y+1/2, z+1/2'
'x, y+1/2, -z+1/2'
'x, -y+1/2, z+1/2'
'y, -x+1/2, -z+1/2'
'-y, -x+1/2, z+1/2'
'-y, x+1/2, -z+1/2'
'y, x+1/2, z+1/2'
'-y, -z+1/2, -x+1/2'
'y, z+1/2, -x+1/2'
'-y, z+1/2, x+1/2'
'y, -z+1/2, x+1/2'
'z, -y+1/2, -x+1/2'
'z, y+1/2, x+1/2'
'-z, y+1/2, -x+1/2'
'-z, -y+1/2, x+1/2'
'-z, -x+1/2, -y+1/2'
'z, -x+1/2, y+1/2'
'z, x+1/2, -y+1/2'
'-z, x+1/2, y+1/2'
'x, z+1/2, y+1/2'
'x, -z+1/2, -y+1/2'
'-x, z+1/2, -y+1/2'
'-x, -z+1/2, y+1/2'
'-x+1/2, -y, -z+1/2'
'-x+1/2, y, z+1/2'
'x+1/2, y, -z+1/2'
'x+1/2, -y, z+1/2'
'y+1/2, -x, -z+1/2'
'-y+1/2, -x, z+1/2'
'-y+1/2, x, -z+1/2'
'y+1/2, x, z+1/2'
'-y+1/2, -z, -x+1/2'
'y+1/2, z, -x+1/2'
'-y+1/2, z, x+1/2'
'y+1/2, -z, x+1/2'
'z+1/2, -y, -x+1/2'
'z+1/2, y, x+1/2'
'-z+1/2, y, -x+1/2'
'-z+1/2, -y, x+1/2'
'-z+1/2, -x, -y+1/2'
'z+1/2, -x, y+1/2'
'z+1/2, x, -y+1/2'
'-z+1/2, x, y+1/2'
'x+1/2, z, y+1/2'
'x+1/2, -z, -y+1/2'
'-x+1/2, z, -y+1/2'
'-x+1/2, -z, y+1/2'
'-x+1/2, -y+1/2, -z'
'-x+1/2, y+1/2, z'
'x+1/2, y+1/2, -z'
'x+1/2, -y+1/2, z'
'y+1/2, -x+1/2, -z'
'-y+1/2, -x+1/2, z'
'-y+1/2, x+1/2, -z'
'y+1/2, x+1/2, z'
'-y+1/2, -z+1/2, -x'
'y+1/2, z+1/2, -x'
'-y+1/2, z+1/2, x'
'y+1/2, -z+1/2, x'
'z+1/2, -y+1/2, -x'
'z+1/2, y+1/2, x'
'-z+1/2, y+1/2, -x'
'-z+1/2, -y+1/2, x'
'-z+1/2, -x+1/2, -y'
'z+1/2, -x+1/2, y'
'z+1/2, x+1/2, -y'
'-z+1/2, x+1/2, y'
'x+1/2, z+1/2, y'
'x+1/2, -z+1/2, -y'
'-x+1/2, z+1/2, -y'
'-x+1/2, -z+1/2, y'

loop_
_atom_site_label
_atom_site_type_symbol
_atom_site_fract_x
_atom_site_fract_y
_atom_site_fract_z
_atom_site_U_iso_or_equiv
_atom_site_adp_type
_atom_site_occupancy
_atom_site_symmetry_multiplicity
_atom_site_calc_flag
_atom_site_refinement_flags
_atom_site_disorder_assembly
_atom_site_disorder_group
Fe1 Fe 0.0000 0.5000 0.5000 0.0341(7) Uani 1 48 d S . .
Cr1 Cr 0.0000 0.5000 1.0000 0.0290(6) Uani 0.70 48 d SP . .
O1 O 0.0000 0.277(4) 0.5000 0.097(16) Uani 0.30 8 d SP . .
C1 C 0.0000 0.5000 0.8066(8) 0.0375(15) Uani 0.70 8 d SP . .
N1 N 0.0000 0.5000 0.6951(14) 0.054(3) Uani 0.70 8 d SP . .
K1 K -0.2500 0.7500 1.2500 0.10(8) Uani 0.06 24 d SP A 1
O2 O -0.352(3) 0.352(3) 0.648(3) 0.056(16) Uani 0.08 6 d SP . 2
O3 O -0.216(2) 0.784(2) 1.216(2) 0.091(18) Uani 0.13 6 d SP . 2
O4 O -0.297(12) 0.797(12) 1.203(12) 0.10(9) Uani 0.06 6 d SP . 2

loop_
_atom_site_aniso_label
_atom_site_aniso_U_11
_atom_site_aniso_U_22
_atom_site_aniso_U_33
_atom_site_aniso_U_23
_atom_site_aniso_U_13
_atom_site_aniso_U_12
Fe1 0.0341(7) 0.0341(7) 0.0341(7) 0.000 0.000 0.000
Cr1 0.0290(6) 0.0290(6) 0.0290(6) 0.000 0.000 0.000
O1 0.11(2) 0.07(3) 0.11(2) 0.000 0.000 0.000
C1 0.040(2) 0.040(2) 0.032(4) 0.000 0.000 0.000
N1 0.073(5) 0.073(5) 0.017(4) 0.000 0.000 0.000
K1 0.10(8) 0.10(8) 0.10(8) 0.000 0.000 0.000
O2 0.056(16) 0.056(16) 0.056(16) -0.014(13) 0.014(13) -0.014(13)
O3 0.091(18) 0.091(18) 0.091(18) 0.027(16) 0.027(16) -0.027(16)
O4 0.10(9) 0.10(9) 0.10(9) -0.07(11) 0.07(11) -0.07(11)

loop_
_atom_type_symbol
_atom_type_description
_atom_type_scat_dispersion_real
_atom_type_scat_dispersion_imag
_atom_type_scat_source
Fe Fe 0.3463 0.8444 'International Tables Vol C Tables 4.2.6.8 and 6.1.1.4'
Cr Cr 0.3209 0.6236 'International Tables Vol C Tables 4.2.6.8 and 6.1.1.4'
K K 0.2009 0.2494 'International Tables Vol C Tables 4.2.6.8 and 6.1.1.4'
C C 0.0033 0.0016 'International Tables Vol C Tables 4.2.6.8 and 6.1.1.4'
H H 0.0000 0.0000 'International Tables Vol C Tables 4.2.6.8 and 6.1.1.4'
N N 0.0061 0.0033 'International Tables Vol C Tables 4.2.6.8 and 6.1.1.4'
O O 0.0106 0.0060 'International Tables Vol C Tables 4.2.6.8 and 6.1.1.4'

loop_
_geom_angle_atom_site_label_1
_geom_angle_atom_site_label_2
_geom_angle_atom_site_label_3
_geom_angle
_geom_angle_site_symmetry_1
_geom_angle_site_symmetry_3
N1 Fe1 N1 90.000(1) 157_465 .
N1 Fe1 N1 180.000(1) 157_465 61
N1 Fe1 N1 90.0 . 61
N1 Fe1 N1 90.000(1) 157_465 153_565
N1 Fe1 N1 90.0 . 153_565
N1 Fe1 N1 90.000(3) 61 153_565
N1 Fe1 N1 90.000(3) 157_465 57_455
N1 Fe1 N1 90.000(1) . 57_455
N1 Fe1 N1 90.000(2) 61 57_455
N1 Fe1 N1 180.000(2) 153_565 57_455
N1 Fe1 N1 90.000(1) 157_465 97_566
N1 Fe1 N1 180.000(1) . 97_566
N1 Fe1 N1 90.000(2) 61 97_566
N1 Fe1 N1 90.000(1) 153_565 97_566
N1 Fe1 N1 90.0 57_455 97_566
N1 Fe1 O1 0.000(1) 157_465 77
N1 Fe1 O1 90.000(3) . 77
N1 Fe1 O1 180.000(4) 61 77
N1 Fe1 O1 90.000(4) 153_565 77
N1 Fe1 O1 90.000(5) 57_455 77
N1 Fe1 O1 90.000(5) 97_566 77
N1 Fe1 O1 90.000(1) 157_465 .
N1 Fe1 O1 90.000(2) . .
N1 Fe1 O1 90.000(5) 61 .
N1 Fe1 O1 0.000(2) 153_565 .
N1 Fe1 O1 180.000(9) 57_455 .
N1 Fe1 O1 90.000(1) 97_566 .
O1 Fe1 O1 90.000(3) 77 .
N1 Fe1 O1 90.000(4) 157_465 89_455
N1 Fe1 O1 180.000(10) . 89_455
N1 Fe1 O1 90.000(3) 61 89_455
N1 Fe1 O1 90.000(1) 153_565 89_455
N1 Fe1 O1 90.000(2) 57_455 89_455
O1 Fe1 O1 90.000(3) 77 89_455
O1 Fe1 O1 90.000(2) . 89_455
N1 Fe1 O1 90.000(5) 157_465 97_566
N1 Fe1 O1 90.000(1) . 97_566
N1 Fe1 O1 90.000(1) 61 97_566
N1 Fe1 O1 180.000(8) 153_565 97_566
N1 Fe1 O1 0.000(2) 57_455 97_566
N1 Fe1 O1 90.000(3) 97_566 97_566
O1 Fe1 O1 90.000(6) 77 97_566
O1 Fe1 O1 180.000(4) . 97_566
O1 Fe1 O1 90.0 89_455 97_566
N1 Fe1 O1 90.000(4) 157_465 185_556
N1 Fe1 O1 0.000(2) . 185_556
N1 Fe1 O1 90.000(3) 61 185_556
N1 Fe1 O1 90.000(1) 153_565 185_556
N1 Fe1 O1 90.000(2) 57_455 185_556
N1 Fe1 O1 180.000(9) 97_566 185_556
O1 Fe1 O1 90.000(3) 77 185_556
O1 Fe1 O1 90.000(2) . 185_556
O1 Fe1 O1 180.000(5) 89_455 185_556
O1 Fe1 O1 90.000(1) 97_566 185_556
N1 Fe1 O1 180.000(4) 157_465 173_456
N1 Fe1 O1 90.000(5) . 173_456
N1 Fe1 O1 0.000(1) 61 173_456
N1 Fe1 O1 90.000(4) 153_565 173_456
N1 Fe1 O1 90.000(3) 57_455 173_456
N1 Fe1 O1 90.000(3) 97_566 173_456
O1 Fe1 O1 180.000(1) 77 173_456
O1 Fe1 O1 90.000(8) . 173_456
O1 Fe1 O1 90.000(7) 89_455 173_456
O1 Fe1 O1 90.000(2) 97_566 173_456
O1 Fe1 O1 90.0 185_556 173_456
C1 Cr1 C1 90.000(1) 13_656 .
C1 Cr1 C1 180.000(2) 13_656 109_466
C1 Cr1 C1 90.000(2) . 109_466
C1 Cr1 C1 90.000(1) 13_656 81_446
C1 Cr1 C1 90.000(1) . 81_446
C1 Cr1 C1 90.000(3) 109_466 81_446
C1 Cr1 C1 90.000(3) 13_656 177_566
C1 Cr1 C1 90.0 . 177_566
C1 Cr1 C1 90.000(1) 109_466 177_566
C1 Cr1 C1 180.000(1) 81_446 177_566
C1 Cr1 C1 90.000(1) 13_656 97_567
C1 Cr1 C1 180.000(2) . 97_567
C1 Cr1 C1 90.000(1) 109_466 97_567
C1 Cr1 C1 90.000(1) 81_446 97_567
C1 Cr1 C1 90.000(1) 177_566 97_567
N1 O1 C1 180.000(8) 153_565 153_565
C1 O1 Fe1 180.000(1) 153_565 .
O1 C1 Cr1 180.000(13) 185_556 .
N1 C1 Cr1 180.000(3) . .
O1 N1 Fe1 180.00(4) 185_556 .
C1 N1 Fe1 180.000(2) . .

loop_
_geom_bond_atom_site_label_1
_geom_bond_atom_site_label_2
_geom_bond_distance
_geom_bond_site_symmetry_2
Fe1 N1 2.077(15) 157_465
Fe1 N1 2.077(15) .
Fe1 N1 2.077(15) 61
Fe1 N1 2.077(15) 153_565
Fe1 N1 2.077(15) 57_455
Fe1 N1 2.077(15) 97_566
Fe1 O1 2.37(4) 77
Fe1 O1 2.37(4) .
Fe1 O1 2.37(4) 89_455
Fe1 O1 2.37(4) 97_566
Fe1 O1 2.37(4) 185_556
Fe1 O1 2.37(4) 173_456
Cr1 C1 2.059(8) 13_656
Cr1 C1 2.059(8) .
Cr1 C1 2.059(8) 109_466
Cr1 C1 2.059(8) 81_446
Cr1 C1 2.059(8) 177_566
Cr1 C1 2.059(8) 97_567
C1 N1 1.187(14) .
